data_4038076
loop_
_publ_author_name
'Outin, Johanne'
'Quellier, Pauline'
'B\'elanger, Guillaume'

_publ_section_title
;
 Sequential One-Pot Vilsmeier-Haack and Organocatalyzed Mannich
 Cyclizations to Functionalized Benzoindolizidines and
 Benzoquinolizidines.
;
_journal_issue 7
_journal_name_full 'The Journal of organic chemistry'
_journal_page_first 4712
_journal_page_last 4729
_journal_paper_doi 10.1021/acs.joc.9b03449
_journal_volume 85
_journal_year 2020
_chemical_compound_source 'synthesis as described'
_chemical_formula_moiety 'C17 H23 N1 O3'
_chemical_formula_sum 'C17 H23 N O3'
_chemical_formula_weight 289.36
_space_group_IT_number 2
_space_group_name_Hall '-P 1'
_space_group_name_H-M_alt 'P -1'
_symmetry_cell_setting triclinic
_symmetry_Int_Tables_number 2
_symmetry_space_group_name_Hall '-P 1'
_symmetry_space_group_name_H-M 'P -1'
_atom_sites_solution_hydrogens geom
_atom_sites_solution_primary direct
_atom_sites_solution_secondary difmap
_audit_conform_dict_location ftp://ftp.iucr.org/pub/cif_core.dic
_audit_conform_dict_name cif_core.dic
_audit_conform_dict_version 2.4
_audit_creation_date 2016-02-01T08:55:35-00:00
_audit_creation_method 'WinGX routine CIF_UPDATE'
_cell_angle_alpha 71.7500(10)
_cell_angle_beta 81.1190(10)
_cell_angle_gamma 85.2000(10)
_cell_formula_units_Z 2
_cell_length_a 5.45370(10)
_cell_length_b 10.2807(3)
_cell_length_c 14.4580(4)
_cell_measurement_reflns_used 6796
_cell_measurement_temperature 173(2)
_cell_measurement_theta_max 70.3931
_cell_measurement_theta_min 3.2486
_cell_measurement_wavelength 1.54186
_cell_volume 760.08(3)
_computing_cell_refinement 'SAINT V8.27B integration software'
_computing_data_collection 'Bruker APEX2 software'
_computing_data_reduction 'SORTAV (Blessing, 1995)'
_computing_molecular_graphics 'Ortep-3 for Windows (Farrugia, 1997)'
_computing_publication_material 'WinGX publication routines (Farrugia, 1999)'
_computing_structure_refinement 'SHELXL-97 (Sheldrick, 2008)'
_computing_structure_solution 'SHELXS-97 (Sheldrick, 1997)'
_diffrn_ambient_temperature 173(2)
_diffrn_detector 'APEX-II CCD'
_diffrn_measured_fraction_theta_full 0.981
_diffrn_measured_fraction_theta_max 0.971
_diffrn_measurement_device '\k-geometry diffractometer'
_diffrn_measurement_device_type 'Bruker APEX-II'
_diffrn_measurement_method '\f or \w oscillation scans'
_diffrn_orient_matrix_type 'x-axis to radiation source'
_diffrn_orient_matrix_UB_11 0.439615E-1
_diffrn_orient_matrix_UB_12 0.440466E-1
_diffrn_orient_matrix_UB_13 -0.723189E-1
_diffrn_orient_matrix_UB_21 -0.366347E-1
_diffrn_orient_matrix_UB_22 0.924545E-1
_diffrn_orient_matrix_UB_23 0.917858E-2
_diffrn_orient_matrix_UB_31 0.176682
_diffrn_orient_matrix_UB_32 0.415418E-2
_diffrn_orient_matrix_UB_33 0.943212E-2
_diffrn_radiation_monochromator graphite
_diffrn_radiation_probe x-ray
_diffrn_radiation_type CuK\a
_diffrn_radiation_wavelength 1.54186
_diffrn_reflns_av_R_equivalents 0.0244
_diffrn_reflns_av_unetI/netI 0.0438
_diffrn_reflns_limit_h_max 6
_diffrn_reflns_limit_h_min -5
_diffrn_reflns_limit_k_max 12
_diffrn_reflns_limit_k_min -12
_diffrn_reflns_limit_l_max 17
_diffrn_reflns_limit_l_min -16
_diffrn_reflns_number 4292
_diffrn_reflns_reduction_process
;
 Scaled and merged with Sortav
 R.H. Blessing, (1987) Cryst. Rev. 1, 3-58
 R.H. Blessing, (1989) J. Appl. Cryst. 22, 396-397
;
_diffrn_reflns_theta_full 70
_diffrn_reflns_theta_max 70.77
_diffrn_reflns_theta_min 3.25
_diffrn_source 'sealed x-ray tube'
_exptl_absorpt_coefficient_mu 0.692
_exptl_absorpt_correction_T_max 0.753
_exptl_absorpt_correction_T_min 0.578
_exptl_absorpt_correction_type multi-scan
_exptl_absorpt_process_details
;
SADABS-2012/1 - Bruker AXS area detector scaling and absorption correction
;
_exptl_crystal_colour colourless
_exptl_crystal_density_diffrn 1.264
_exptl_crystal_density_method 'not measured'
_exptl_crystal_description needle
_exptl_crystal_F_000 312
_exptl_crystal_size_max 0.45
_exptl_crystal_size_mid 0.11
_exptl_crystal_size_min 0.04
_refine_diff_density_max 0.232
_refine_diff_density_min -0.154
_refine_diff_density_rms 0.043
_refine_ls_extinction_coef 0.0096(12)
_refine_ls_extinction_expression Fc^*^=kFc[1+0.001xFc^2^\l^3^/sin(2\q)]^-1/4^
_refine_ls_extinction_method SHELXL
_refine_ls_goodness_of_fit_ref 1.066
_refine_ls_hydrogen_treatment mixed
_refine_ls_matrix_type full
_refine_ls_number_parameters 202
_refine_ls_number_reflns 2853
_refine_ls_number_restraints 0
_refine_ls_restrained_S_all 1.066
_refine_ls_R_factor_all 0.0528
_refine_ls_R_factor_gt 0.0396
_refine_ls_shift/su_max 0.004
_refine_ls_shift/su_mean 0
_refine_ls_structure_factor_coef Fsqd
_refine_ls_weighting_details 'calc w=1/[\s^2^(Fo^2^)+(0.0489P)^2^+0.1022P] where P=(Fo^2^+2Fc^2^)/3'
_refine_ls_weighting_scheme calc
_refine_ls_wR_factor_gt 0.1026
_refine_ls_wR_factor_ref 0.1097
_reflns_number_gt 2276
_reflns_number_total 2853
_reflns_threshold_expression >2\s(I)
_cod_data_source_file jo9b03449_si_003.cif
_cod_data_source_block cu_belanger_jo3_130_0m
_cod_depositor_comments 'Adding full bibliography for 4038072--4038076.cif.'
_cod_database_code 4038076

loop_
_symmetry_equiv_pos_as_xyz
'x, y, z'
'-x, -y, -z'

loop_
_atom_site_label
_atom_site_type_symbol
_atom_site_fract_x
_atom_site_fract_y
_atom_site_fract_z
_atom_site_U_iso_or_equiv
_atom_site_adp_type
_atom_site_occupancy
_atom_site_symmetry_multiplicity
_atom_site_calc_flag
_atom_site_refinement_flags
_atom_site_disorder_assembly
_atom_site_disorder_group
C17 C -0.1381(3) 0.39452(18) 0.95588(13) 0.0452(4) Uani 1 1 d . . .
H17A H -0.2481 0.4558 0.9851 0.068 Uiso 1 1 calc R . .
H17B H -0.0322 0.4491 0.898 0.068 Uiso 1 1 calc R . .
H17C H -0.034 0.3379 1.0041 0.068 Uiso 1 1 calc R . .
H10 H -0.394(3) 0.2706(15) 0.7594(11) 0.027(4) Uiso 1 1 d . . .
H9 H 0.020(3) 0.2165(16) 0.8699(12) 0.035(4) Uiso 1 1 d . . .
C1 C -0.0025(3) 0.69275(14) 0.61988(11) 0.0313(3) Uani 1 1 d . . .
C2 C 0.1466(3) 0.58816(15) 0.59832(11) 0.0312(3) Uani 1 1 d . . .
H2 H 0.2958 0.6097 0.554 0.037 Uiso 1 1 calc R . .
C3 C 0.0828(2) 0.45067(14) 0.64037(10) 0.0287(3) Uani 1 1 d . . .
C4 C 0.2424(3) 0.34055(15) 0.60904(11) 0.0324(3) Uani 1 1 d . . .
H4A H 0.4191 0.3557 0.6094 0.039 Uiso 1 1 calc R . .
H4B H 0.2203 0.3478 0.5409 0.039 Uiso 1 1 calc R . .
C5 C 0.1794(3) 0.19766(15) 0.67543(11) 0.0336(3) Uani 1 1 d . . .
H5A H 0.2524 0.1293 0.6427 0.04 Uiso 1 1 calc R . .
H5B H 0.2514 0.1791 0.7373 0.04 Uiso 1 1 calc R . .
C6 C -0.1630(3) 0.04170(15) 0.74202(12) 0.0369(4) Uani 1 1 d . . .
H6A H -0.0711 -0.0141 0.7023 0.044 Uiso 1 1 calc R . .
H6B H -0.3423 0.0372 0.7393 0.044 Uiso 1 1 calc R . .
C7 C -0.1147(3) -0.02098(15) 0.84810(12) 0.0397(4) Uani 1 1 d . . .
H7A H -0.1812 -0.1141 0.875 0.048 Uiso 1 1 calc R . .
H7B H 0.0664 -0.0289 0.8509 0.048 Uiso 1 1 calc R . .
C8 C -0.2388(3) 0.06842(16) 0.90919(12) 0.0388(4) Uani 1 1 d . . .
H8A H -0.1977 0.0303 0.9771 0.047 Uiso 1 1 calc R . .
H8B H -0.4213 0.0675 0.9122 0.047 Uiso 1 1 calc R . .
C9 C -0.1551(3) 0.21643(15) 0.86598(11) 0.0316(3) Uani 1 1 d . . .
C10 C -0.2063(2) 0.27204(14) 0.75639(11) 0.0287(3) Uani 1 1 d . . .
C11 C -0.1330(2) 0.41901(14) 0.70648(10) 0.0280(3) Uani 1 1 d . . .
C12 C -0.2871(2) 0.52577(14) 0.72709(11) 0.0298(3) Uani 1 1 d . . .
H12 H -0.4383 0.5046 0.7702 0.036 Uiso 1 1 calc R . .
C13 C -0.2231(3) 0.66053(15) 0.68593(11) 0.0311(3) Uani 1 1 d . . .
C14 C 0.2644(3) 0.86538(16) 0.51245(12) 0.0403(4) Uani 1 1 d . . .
H14A H 0.4113 0.8259 0.5443 0.06 Uiso 1 1 calc R . .
H14B H 0.2738 0.9654 0.4878 0.06 Uiso 1 1 calc R . .
H14C H 0.2582 0.8296 0.4575 0.06 Uiso 1 1 calc R . .
C15 C -0.5669(3) 0.74116(17) 0.77852(14) 0.0460(4) Uani 1 1 d . . .
H15A H -0.6862 0.6887 0.7619 0.069 Uiso 1 1 calc R . .
H15B H -0.6474 0.8272 0.7853 0.069 Uiso 1 1 calc R . .
H15C H -0.5087 0.6874 0.8406 0.069 Uiso 1 1 calc R . .
C16 C -0.2907(3) 0.30416(16) 0.92603(11) 0.0359(4) Uani 1 1 d . . .
N1 N -0.0901(2) 0.18471(12) 0.69763(9) 0.0306(3) Uani 1 1 d . . .
O1 O 0.0452(2) 0.82913(10) 0.58225(8) 0.0404(3) Uani 1 1 d . . .
O2 O -0.36162(19) 0.77052(10) 0.70270(8) 0.0402(3) Uani 1 1 d . . .
O3 O -0.5143(2) 0.29976(13) 0.94908(9) 0.0493(3) Uani 1 1 d . . .

loop_
_atom_site_aniso_label
_atom_site_aniso_U_11
_atom_site_aniso_U_22
_atom_site_aniso_U_33
_atom_site_aniso_U_23
_atom_site_aniso_U_13
_atom_site_aniso_U_12
C17 0.0466(9) 0.0510(10) 0.0454(10) -0.0248(8) -0.0090(7) 0.0018(7)
C1 0.0366(7) 0.0261(7) 0.0318(8) -0.0088(6) -0.0065(6) -0.0021(6)
C2 0.0310(7) 0.0316(8) 0.0305(8) -0.0103(6) -0.0008(6) -0.0017(6)
C3 0.0281(6) 0.0309(8) 0.0285(7) -0.0109(6) -0.0055(5) 0.0014(6)
C4 0.0302(7) 0.0350(8) 0.0332(8) -0.0144(6) -0.0016(6) 0.0023(6)
C5 0.0328(7) 0.0322(8) 0.0378(8) -0.0153(6) -0.0037(6) 0.0048(6)
C6 0.0380(8) 0.0271(8) 0.0486(9) -0.0137(7) -0.0112(7) 0.0001(6)
C7 0.0406(8) 0.0274(8) 0.0480(10) -0.0068(7) -0.0076(7) 0.0002(6)
C8 0.0355(8) 0.0372(9) 0.0383(9) -0.0045(7) -0.0043(6) 0.0000(6)
C9 0.0258(7) 0.0362(8) 0.0329(8) -0.0111(6) -0.0043(6) 0.0013(6)
C10 0.0249(6) 0.0280(7) 0.0347(8) -0.0113(6) -0.0058(6) 0.0004(5)
C11 0.0277(6) 0.0288(7) 0.0300(7) -0.0118(6) -0.0063(6) 0.0006(5)
C12 0.0263(6) 0.0312(8) 0.0334(8) -0.0130(6) -0.0027(5) 0.0002(6)
C13 0.0327(7) 0.0291(7) 0.0342(8) -0.0144(6) -0.0053(6) 0.0040(6)
C14 0.0439(8) 0.0332(8) 0.0389(9) -0.0042(7) -0.0022(7) -0.0066(7)
C15 0.0417(9) 0.0420(9) 0.0551(11) -0.0240(8) 0.0064(7) 0.0056(7)
C16 0.0337(7) 0.0402(9) 0.0316(8) -0.0095(7) -0.0027(6) 0.0023(6)
N1 0.0323(6) 0.0253(6) 0.0373(7) -0.0138(5) -0.0061(5) 0.0005(5)
O1 0.0476(6) 0.0259(5) 0.0438(6) -0.0086(5) 0.0020(5) -0.0033(4)
O2 0.0415(6) 0.0294(6) 0.0494(7) -0.0166(5) 0.0009(5) 0.0055(4)
O3 0.0335(6) 0.0587(8) 0.0562(8) -0.0247(6) 0.0060(5) 0.0000(5)

loop_
_atom_type_symbol
_atom_type_description
_atom_type_scat_dispersion_real
_atom_type_scat_dispersion_imag
_atom_type_scat_source
C C 0.0181 0.0091 'International Tables Vol C Tables 4.2.6.8 and 6.1.1.4'
H H 0 0 'International Tables Vol C Tables 4.2.6.8 and 6.1.1.4'
N N 0.0311 0.018 'International Tables Vol C Tables 4.2.6.8 and 6.1.1.4'
O O 0.0492 0.0322 'International Tables Vol C Tables 4.2.6.8 and 6.1.1.4'

loop_
_geom_angle_atom_site_label_1
_geom_angle_atom_site_label_2
_geom_angle_atom_site_label_3
_geom_angle
_geom_angle_site_symmetry_1
_geom_angle_site_symmetry_3
_geom_angle_publ_flag
O1 C1 C2 125.31(13) . . ?
O1 C1 C13 115.54(12) . . ?
C2 C1 C13 119.15(13) . . ?
C1 C2 C3 121.46(13) . . ?
C11 C3 C2 119.29(13) . . ?
C11 C3 C4 121.12(12) . . ?
C2 C3 C4 119.52(12) . . ?
C3 C4 C5 112.50(12) . . ?
N1 C5 C4 110.34(11) . . ?
N1 C6 C7 114.08(12) . . ?
C8 C7 C6 109.74(12) . . ?
C7 C8 C9 111.58(13) . . ?
C16 C9 C8 110.23(12) . . ?
C16 C9 C10 111.20(11) . . ?
C8 C9 C10 108.62(12) . . ?
N1 C10 C11 110.09(11) . . ?
N1 C10 C9 112.58(11) . . ?
C11 C10 C9 113.15(11) . . ?
C3 C11 C12 119.21(13) . . ?
C3 C11 C10 121.44(12) . . ?
C12 C11 C10 119.34(12) . . ?
C13 C12 C11 121.21(13) . . ?
O2 C13 C12 124.92(13) . . ?
O2 C13 C1 115.45(12) . . ?
C12 C13 C1 119.62(13) . . ?
O3 C16 C17 121.88(15) . . ?
O3 C16 C9 120.77(14) . . ?
C17 C16 C9 117.34(13) . . ?
C5 N1 C10 112.27(11) . . ?
C5 N1 C6 112.74(11) . . ?
C10 N1 C6 111.83(11) . . ?
C1 O1 C14 116.79(12) . . ?
C13 O2 C15 116.83(12) . . ?

loop_
_geom_bond_atom_site_label_1
_geom_bond_atom_site_label_2
_geom_bond_distance
_geom_bond_site_symmetry_2
_geom_bond_publ_flag
C17 C16 1.494(2) . ?
C1 O1 1.3671(17) . ?
C1 C2 1.378(2) . ?
C1 C13 1.408(2) . ?
C2 C3 1.403(2) . ?
C3 C11 1.3880(19) . ?
C3 C4 1.5097(19) . ?
C4 C5 1.516(2) . ?
C5 N1 1.4632(17) . ?
C6 N1 1.4696(18) . ?
C6 C7 1.521(2) . ?
C7 C8 1.518(2) . ?
C8 C9 1.532(2) . ?
C9 C16 1.515(2) . ?
C9 C10 1.568(2) . ?
C10 N1 1.4647(18) . ?
C10 C11 1.5143(19) . ?
C11 C12 1.4048(19) . ?
C12 C13 1.377(2) . ?
C13 O2 1.3712(17) . ?
C14 O1 1.4330(18) . ?
C15 O2 1.4200(19) . ?
C16 O3 1.2145(18) . ?

loop_
_geom_torsion_atom_site_label_1
_geom_torsion_atom_site_label_2
_geom_torsion_atom_site_label_3
_geom_torsion_atom_site_label_4
_geom_torsion
_geom_torsion_site_symmetry_1
_geom_torsion_site_symmetry_2
_geom_torsion_site_symmetry_3
_geom_torsion_site_symmetry_4
_geom_torsion_publ_flag
O1 C1 C2 C3 -179.91(13) . . . . ?
C13 C1 C2 C3 0.3(2) . . . . ?
C1 C2 C3 C11 -1.1(2) . . . . ?
C1 C2 C3 C4 175.67(13) . . . . ?
C11 C3 C4 C5 -14.91(19) . . . . ?
C2 C3 C4 C5 168.34(12) . . . . ?
C3 C4 C5 N1 43.53(16) . . . . ?
N1 C6 C7 C8 54.49(17) . . . . ?
C6 C7 C8 C9 -55.36(16) . . . . ?
C7 C8 C9 C16 177.53(12) . . . . ?
C7 C8 C9 C10 55.47(15) . . . . ?
C16 C9 C10 N1 -176.52(11) . . . . ?
C8 C9 C10 N1 -55.05(15) . . . . ?
C16 C9 C10 C11 57.85(15) . . . . ?
C8 C9 C10 C11 179.32(11) . . . . ?
C2 C3 C11 C12 2.2(2) . . . . ?
C4 C3 C11 C12 -174.51(12) . . . . ?
C2 C3 C11 C10 -178.09(12) . . . . ?
C4 C3 C11 C10 5.2(2) . . . . ?
N1 C10 C11 C3 -23.58(17) . . . . ?
C9 C10 C11 C3 103.37(15) . . . . ?
N1 C10 C11 C12 156.10(12) . . . . ?
C9 C10 C11 C12 -76.95(15) . . . . ?
C3 C11 C12 C13 -2.6(2) . . . . ?
C10 C11 C12 C13 177.75(12) . . . . ?
C11 C12 C13 O2 -179.48(13) . . . . ?
C11 C12 C13 C1 1.7(2) . . . . ?
O1 C1 C13 O2 0.69(19) . . . . ?
C2 C1 C13 O2 -179.46(12) . . . . ?
O1 C1 C13 C12 179.62(12) . . . . ?
C2 C1 C13 C12 -0.5(2) . . . . ?
C8 C9 C16 O3 -47.60(19) . . . . ?
C10 C9 C16 O3 72.92(18) . . . . ?
C8 C9 C16 C17 131.96(14) . . . . ?
C10 C9 C16 C17 -107.51(15) . . . . ?
C4 C5 N1 C10 -65.93(15) . . . . ?
C4 C5 N1 C6 166.68(12) . . . . ?
C11 C10 N1 C5 53.92(14) . . . . ?
C9 C10 N1 C5 -73.35(15) . . . . ?
C11 C10 N1 C6 -178.20(10) . . . . ?
C9 C10 N1 C6 54.53(15) . . . . ?
C7 C6 N1 C5 73.02(16) . . . . ?
C7 C6 N1 C10 -54.61(16) . . . . ?
C2 C1 O1 C14 2.1(2) . . . . ?
C13 C1 O1 C14 -178.10(13) . . . . ?
C12 C13 O2 C15 9.4(2) . . . . ?
C1 C13 O2 C15 -171.77(13) . . . . ?
